data_7709709
loop_
_publ_author_name
'Panchavarnam, Sabari'
'Sengupta, Rima'
'Ravikanth, Mangalampalli'

_publ_section_title
;
 Synthesis, Structure, and Properties of Palladium(II) Complex of
 \a-Formyl Pyrrolyl Dipyrromethene
;
_journal_name_full 'Dalton Transactions'
_journal_paper_doi 10.1039/D2DT00166G
_journal_year 2022
_chemical_formula_sum 'C21 H17 N3 O2 Pd'
_chemical_formula_weight 449.77
_space_group_crystal_system orthorhombic
_space_group_IT_number 19
_space_group_name_Hall 'P 2ac 2ab'
_space_group_name_H-M_alt 'P 21 21 21'
_atom_sites_solution_hydrogens mixed
_audit_creation_method SHELXL-2014/7
_audit_update_record
;
2021-12-13 deposited with the CCDC.	2022-03-09 downloaded from the CCDC.
;
_cell_angle_alpha 90
_cell_angle_beta 90
_cell_angle_gamma 90
_cell_formula_units_Z 4
_cell_length_a 7.2123(4)
_cell_length_b 8.5123(5)
_cell_length_c 29.3664(14)
_cell_measurement_reflns_used 10282
_cell_measurement_temperature 100(2)
_cell_measurement_theta_max 25.02
_cell_measurement_theta_min 2.49
_cell_volume 1802.90(17)
_computing_cell_refinement 'Bruker SAINT'
_computing_data_collection 'Bruker APEX2'
_computing_data_reduction 'Bruker SAINT'
_computing_molecular_graphics 'Bruker SHELXTL'
_computing_publication_material 'Bruker SHELXTL'
_computing_structure_refinement 'SHELXL-2014 (Sheldrick 2014)'
_computing_structure_solution 'SHELXS-97 (Sheldrick 2008)'
_diffrn_ambient_temperature 100(2)
_diffrn_measured_fraction_theta_full 0.996
_diffrn_measured_fraction_theta_max 0.996
_diffrn_measurement_device_type 'Bruker APEX-II CCD'
_diffrn_measurement_method 'Omega and phi scans'
_diffrn_radiation_type MoK\a
_diffrn_radiation_wavelength 0.71073
_diffrn_reflns_av_R_equivalents 0.0698
_diffrn_reflns_av_unetI/netI 0.0722
_diffrn_reflns_Laue_measured_fraction_full 0.996
_diffrn_reflns_Laue_measured_fraction_max 0.996
_diffrn_reflns_limit_h_max 8
_diffrn_reflns_limit_h_min -8
_diffrn_reflns_limit_k_max 10
_diffrn_reflns_limit_k_min -9
_diffrn_reflns_limit_l_max 34
_diffrn_reflns_limit_l_min -34
_diffrn_reflns_number 10282
_diffrn_reflns_point_group_measured_fraction_full 0.996
_diffrn_reflns_point_group_measured_fraction_max 0.996
_diffrn_reflns_theta_full 25.024
_diffrn_reflns_theta_max 25.024
_diffrn_reflns_theta_min 2.491
_diffrn_source 'fine-focus sealed tube'
_exptl_absorpt_coefficient_mu 1.051
_exptl_absorpt_correction_T_max 0.7457
_exptl_absorpt_correction_T_min 0.4861
_exptl_absorpt_correction_type multi-scan
_exptl_absorpt_process_details SADABS
_exptl_crystal_colour colorless
_exptl_crystal_density_diffrn 1.657
_exptl_crystal_density_method 'not measured'
_exptl_crystal_description needle
_exptl_crystal_F_000 904
_exptl_crystal_size_max 0.11
_exptl_crystal_size_mid 0.09
_exptl_crystal_size_min 0.07
_refine_diff_density_max 1.998
_refine_diff_density_min -1.133
_refine_diff_density_rms 0.213
_refine_ls_abs_structure_details
;
 Flack x determined using 945 quotients [(I+)-(I-)]/[(I+)+(I-)]
 (Parsons, Flack and Wagner, Acta Cryst. B69 (2013) 249-259).
;
_refine_ls_abs_structure_Flack 0.01(4)
_refine_ls_extinction_method none
_refine_ls_goodness_of_fit_ref 1.129
_refine_ls_hydrogen_treatment constr
_refine_ls_matrix_type full
_refine_ls_number_parameters 236
_refine_ls_number_reflns 3171
_refine_ls_number_restraints 303
_refine_ls_restrained_S_all 1.113
_refine_ls_R_factor_all 0.0972
_refine_ls_R_factor_gt 0.0910
_refine_ls_shift/su_max 0.000
_refine_ls_shift/su_mean 0.000
_refine_ls_structure_factor_coef Fsqd
_refine_ls_weighting_details 'w=1/[\s^2^(Fo^2^)+(0.1098P)^2^+23.8633P] where P=(Fo^2^+2Fc^2^)/3'
_refine_ls_weighting_scheme calc
_refine_ls_wR_factor_gt 0.2385
_refine_ls_wR_factor_ref 0.2450
_reflns_Friedel_coverage 0.703
_reflns_Friedel_fraction_full 0.997
_reflns_Friedel_fraction_max 0.997
_reflns_number_gt 2913
_reflns_number_total 3171
_reflns_threshold_expression 'I > 2\s(I)'
_cod_data_source_file d2dt00166g2.cif
_cod_data_source_block fastscan_autored
_cod_database_code 7709709
_shelx_shelxl_version_number 2014/7
_shelx_space_group_comment
;
The symmetry employed for this shelxl refinement is uniquely defined
by the following loop, which should always be used as a source of
symmetry information in preference to the above space-group names.
They are only intended as comments.
;

loop_
_space_group_symop_operation_xyz
'x, y, z'
'-x+1/2, -y, z+1/2'
'-x, y+1/2, -z+1/2'
'x+1/2, -y+1/2, -z'

loop_
_atom_site_label
_atom_site_type_symbol
_atom_site_fract_x
_atom_site_fract_y
_atom_site_fract_z
_atom_site_U_iso_or_equiv
_atom_site_adp_type
_atom_site_occupancy
_atom_site_site_symmetry_order
_atom_site_calc_flag
_atom_site_refinement_flags_posn
_atom_site_refinement_flags_adp
_atom_site_refinement_flags_occupancy
_atom_site_disorder_assembly
_atom_site_disorder_group
Pd1 Pd 0.40300(18) 0.48435(16) 0.41978(4) 0.0319(4) Uani 1 1 d . U . . .
O1 O 0.785(2) 0.6462(17) 0.4898(5) 0.046(4) Uani 1 1 d . U . . .
O2 O 0.4766(19) 0.6965(17) 0.4481(5) 0.038(3) Uani 1 1 d G U . . .
H1 H 0.5803 0.6751 0.4619 0.057 Uiso 1 1 d G U . . .
H2 H 0.3939 0.6965 0.4696 0.057 Uiso 1 1 d G U . . .
N1 N 0.6303(19) 0.3591(17) 0.4403(5) 0.027(3) Uani 1 1 d . U . . .
N2 N 0.344(2) 0.285(2) 0.3925(6) 0.043(4) Uani 1 1 d . U . . .
N3 N 0.166(2) 0.568(3) 0.3943(6) 0.052(4) Uani 1 1 d . U . . .
C1 C 0.858(2) 0.516(2) 0.4858(6) 0.037(4) Uani 1 1 d . U . . .
H3 H 0.9771 0.5076 0.4994 0.044 Uiso 1 1 calc R U . . .
C2 C 0.794(2) 0.377(2) 0.4639(6) 0.029(3) Uani 1 1 d . U . . .
C3 C 0.894(3) 0.237(2) 0.4637(6) 0.035(4) Uani 1 1 d . U . . .
H4 H 1.0141 0.2198 0.4758 0.042 Uiso 1 1 calc R U . . .
C4 C 0.782(3) 0.126(2) 0.4421(7) 0.038(4) Uani 1 1 d . U . . .
H5 H 0.8064 0.0173 0.4382 0.046 Uiso 1 1 calc R U . . .
C5 C 0.628(2) 0.207(2) 0.4277(6) 0.033(3) Uani 1 1 d . U . . .
C6 C 0.468(3) 0.167(3) 0.4003(7) 0.041(4) Uani 1 1 d . U . . .
C7 C 0.408(3) 0.029(3) 0.3766(8) 0.059(5) Uani 1 1 d . U . . .
H6 H 0.4631 -0.0721 0.3769 0.070 Uiso 1 1 calc R U . . .
C8 C 0.248(3) 0.076(3) 0.3527(8) 0.057(5) Uani 1 1 d . U . . .
H7 H 0.1784 0.0120 0.3326 0.068 Uiso 1 1 calc R U . . .
C9 C 0.208(3) 0.235(3) 0.3632(7) 0.047(4) Uani 1 1 d . U . . .
C10 C 0.069(3) 0.333(4) 0.3481(8) 0.061(5) Uani 1 1 d . U . . .
C11 C 0.050(3) 0.479(4) 0.3638(7) 0.061(5) Uani 1 1 d . U . . .
C12 C -0.096(5) 0.597(4) 0.3536(10) 0.091(7) Uani 1 1 d . U . . .
H8 H -0.1956 0.5801 0.3330 0.109 Uiso 1 1 calc R U . . .
C13 C -0.071(4) 0.729(4) 0.3764(10) 0.083(7) Uani 1 1 d . U . . .
H9 H -0.1477 0.8200 0.3756 0.099 Uiso 1 1 calc R U . . .
C14 C 0.082(4) 0.711(4) 0.4007(8) 0.066(6) Uani 1 1 d . U . . .
H10 H 0.1299 0.7891 0.4207 0.079 Uiso 1 1 calc R U . . .
C15 C -0.053(3) 0.239(3) 0.3147(5) 0.073(6) Uani 1 1 d G U . . .
C16 C -0.168(3) 0.112(3) 0.3250(6) 0.102(10) Uani 1 1 d G U . . .
H11 H -0.1634 0.0660 0.3544 0.123 Uiso 1 1 calc R U . . .
C17 C -0.290(3) 0.054(3) 0.2924(7) 0.110(10) Uani 1 1 d G U . . .
H12 H -0.3681 -0.0318 0.2995 0.131 Uiso 1 1 calc R U . . .
C18 C -0.296(3) 0.122(3) 0.2494(6) 0.099(9) Uani 1 1 d G U . . .
C19 C -0.181(3) 0.249(2) 0.2390(5) 0.074(8) Uani 1 1 d G U . . .
H16 H -0.1859 0.2950 0.2096 0.089 Uiso 1 1 calc R U . . .
C20 C -0.060(3) 0.307(2) 0.2717(6) 0.081(8) Uani 1 1 d G U . . .
H17 H 0.0187 0.3929 0.2646 0.097 Uiso 1 1 calc R U . . .
C21 C -0.468(5) 0.101(6) 0.2150(12) 0.116(12) Uani 1 1 d . U . . .
H13 H -0.5611 0.0319 0.2288 0.173 Uiso 1 1 calc R U . . .
H14 H -0.5240 0.2038 0.2087 0.173 Uiso 1 1 calc R U . . .
H15 H -0.4243 0.0545 0.1864 0.173 Uiso 1 1 calc R U . . .

loop_
_atom_site_aniso_label
_atom_site_aniso_U_11
_atom_site_aniso_U_22
_atom_site_aniso_U_33
_atom_site_aniso_U_23
_atom_site_aniso_U_13
_atom_site_aniso_U_12
Pd1 0.0226(6) 0.0411(7) 0.0319(7) -0.0029(6) 0.0003(5) 0.0045(6)
O1 0.041(8) 0.036(6) 0.060(9) -0.017(6) -0.009(7) 0.008(6)
O2 0.020(6) 0.042(6) 0.053(8) 0.000(6) 0.003(6) 0.008(5)
N1 0.012(5) 0.035(5) 0.034(6) -0.005(4) -0.002(5) -0.001(4)
N2 0.023(6) 0.061(6) 0.046(8) -0.014(6) -0.003(5) -0.001(5)
N3 0.030(6) 0.091(9) 0.035(7) -0.003(6) 0.005(5) 0.015(6)
C1 0.026(8) 0.040(6) 0.045(9) -0.013(6) -0.005(6) 0.002(6)
C2 0.016(6) 0.038(6) 0.034(8) -0.006(5) -0.005(6) 0.005(5)
C3 0.026(7) 0.044(7) 0.035(8) -0.003(6) -0.002(6) 0.010(6)
C4 0.031(7) 0.039(7) 0.046(9) -0.002(6) 0.001(7) 0.005(6)
C5 0.023(6) 0.036(6) 0.039(8) -0.007(5) 0.002(6) 0.002(5)
C6 0.023(6) 0.055(7) 0.044(8) -0.015(6) 0.004(6) -0.004(5)
C7 0.052(9) 0.063(8) 0.061(11) -0.025(7) -0.004(8) -0.011(7)
C8 0.041(9) 0.083(9) 0.047(10) -0.021(7) 0.005(7) -0.017(7)
C9 0.022(6) 0.080(8) 0.040(8) -0.014(6) 0.005(6) -0.015(6)
C10 0.026(8) 0.104(8) 0.053(9) -0.015(6) 0.003(7) 0.001(6)
C11 0.026(8) 0.111(8) 0.045(9) -0.011(7) -0.001(6) 0.010(7)
C12 0.060(10) 0.137(11) 0.076(13) -0.028(9) -0.018(10) 0.038(9)
C13 0.055(11) 0.127(11) 0.066(12) -0.021(9) -0.015(10) 0.044(9)
C14 0.047(10) 0.104(10) 0.046(10) -0.009(8) 0.000(8) 0.032(8)
C15 0.055(11) 0.109(11) 0.054(8) -0.002(7) -0.007(7) -0.014(9)
C16 0.098(16) 0.122(14) 0.086(11) 0.009(10) -0.009(10) -0.038(13)
C17 0.112(16) 0.125(16) 0.091(11) 0.010(10) -0.018(10) -0.038(13)
C18 0.100(15) 0.113(15) 0.084(11) 0.001(10) -0.016(10) -0.036(12)
C19 0.090(16) 0.084(15) 0.048(9) 0.003(9) -0.024(10) -0.021(13)
C20 0.093(15) 0.093(13) 0.057(8) -0.001(8) -0.020(9) -0.036(12)
C21 0.083(16) 0.19(3) 0.077(15) -0.016(17) -0.009(13) -0.038(17)

loop_
_atom_type_symbol
_atom_type_description
_atom_type_scat_dispersion_real
_atom_type_scat_dispersion_imag
_atom_type_scat_source
C C 0.0033 0.0016 'International Tables Vol C Tables 4.2.6.8 and 6.1.1.4'
H H 0.0000 0.0000 'International Tables Vol C Tables 4.2.6.8 and 6.1.1.4'
N N 0.0061 0.0033 'International Tables Vol C Tables 4.2.6.8 and 6.1.1.4'
O O 0.0106 0.0060 'International Tables Vol C Tables 4.2.6.8 and 6.1.1.4'
Pd Pd -0.9988 1.0072 'International Tables Vol C Tables 4.2.6.8 and 6.1.1.4'

loop_
_geom_angle_atom_site_label_1
_geom_angle_atom_site_label_2
_geom_angle_atom_site_label_3
_geom_angle
_geom_angle_site_symmetry_1
_geom_angle_site_symmetry_3
_geom_angle_publ_flag
N1 Pd1 O2 97.5(6) . . ?
N2 Pd1 O2 177.7(6) . . ?
N2 Pd1 N1 80.8(7) . . ?
N2 Pd1 N3 88.3(8) . . ?
N3 Pd1 O2 93.4(7) . . ?
N3 Pd1 N1 169.1(8) . . ?
C2 N1 Pd1 140.9(12) . . ?
C5 N1 Pd1 114.1(11) . . ?
C5 N1 C2 105.1(15) . . ?
C6 N2 Pd1 115.8(13) . . ?
C6 N2 C9 110.1(19) . . ?
C9 N2 Pd1 134.0(17) . . ?
C11 N3 Pd1 122.9(17) . . ?
C14 N3 Pd1 129.9(18) . . ?
C14 N3 C11 107(2) . . ?
O1 C1 C2 130.5(17) . . ?
N1 C2 C1 126.9(16) . . ?
N1 C2 C3 110.0(16) . . ?
C3 C2 C1 123.1(17) . . ?
C4 C3 C2 106.4(18) . . ?
C5 C4 C3 105.6(18) . . ?
N1 C5 C4 112.7(17) . . ?
N1 C5 C6 113.0(17) . . ?
C4 C5 C6 134.2(18) . . ?
N2 C6 C5 116.2(18) . . ?
N2 C6 C7 108.8(19) . . ?
C7 C6 C5 135(2) . . ?
C8 C7 C6 105(2) . . ?
C7 C8 C9 109(2) . . ?
N2 C9 C8 107(2) . . ?
C10 C9 N2 122(2) . . ?
C10 C9 C8 131(2) . . ?
C9 C10 C15 108(2) . . ?
C11 C10 C9 122(2) . . ?
C11 C10 C15 130(2) . . ?
N3 C11 C12 100(3) . . ?
C10 C11 N3 130(2) . . ?
C10 C11 C12 130(2) . . ?
C13 C12 C11 112(3) . . ?
C12 C13 C14 107(3) . . ?
C13 C14 N3 113(3) . . ?
C16 C15 C10 127.0(15) . . ?
C20 C15 C10 112.4(16) . . ?
C20 C15 C16 120.0 . . ?
C17 C16 C15 120.0 . . ?
C18 C17 C16 120.0 . . ?
C17 C18 C19 120.0 . . ?
C17 C18 C21 123.4(19) . . ?
C19 C18 C21 114(2) . . ?
C18 C19 C20 120.0 . . ?
C15 C20 C19 120.0 . . ?

loop_
_geom_bond_atom_site_label_1
_geom_bond_atom_site_label_2
_geom_bond_distance
_geom_bond_site_symmetry_2
_geom_bond_publ_flag
Pd1 O2 2.058(15) . ?
Pd1 N1 2.047(14) . ?
Pd1 N2 1.924(19) . ?
Pd1 N3 1.998(18) . ?
O1 C1 1.23(2) . ?
N1 C2 1.37(2) . ?
N1 C5 1.35(2) . ?
N2 C6 1.36(3) . ?
N2 C9 1.38(3) . ?
N3 C11 1.44(3) . ?
N3 C14 1.37(3) . ?
C2 C1 1.42(3) . ?
C2 C3 1.40(3) . ?
C3 C4 1.39(3) . ?
C5 C4 1.37(3) . ?
C5 C6 1.45(3) . ?
C7 C6 1.43(3) . ?
C7 C8 1.41(3) . ?
C8 C9 1.41(4) . ?
C9 C10 1.37(3) . ?
C11 C10 1.34(4) . ?
C11 C12 1.49(4) . ?
C12 C13 1.32(4) . ?
C14 C13 1.33(4) . ?
C15 C10 1.55(3) . ?
C15 C16 1.3900 . ?
C15 C20 1.3900 . ?
C17 C16 1.3900 . ?
C18 C17 1.3900 . ?
C18 C21 1.61(4) . ?
C19 C18 1.3900 . ?
C20 C19 1.3900 . ?
